data_1567881
loop_
_publ_author_name
'Saini, Aarti'
'Dhanwant, Kisturi'
'Thirumoorthi, Ramalingam'

_publ_section_title
;
 1-Hydroxy-4-methylpyridinium chloride
;
_journal_coeditor_code HB4415
_journal_issue 10
_journal_name_full IUCrData
_journal_page_first x221023
_journal_paper_doi 10.1107/S2414314622010239
_journal_volume 7
_journal_year 2022
_chemical_formula_iupac 'C6 H8 N O +, Cl -'
_chemical_formula_moiety 'C6 H8 N O +, Cl -'
_chemical_formula_sum 'C6 H8 Cl N O'
_chemical_formula_weight 145.58
_chemical_name_systematic
;
1-Hydroxy-4-methylpyridinium chloride
;
_space_group_crystal_system monoclinic
_space_group_IT_number 14
_space_group_name_Hall '-P 2ybc'
_space_group_name_H-M_alt 'P 1 21/c 1'
_atom_sites_solution_hydrogens mixed
_atom_sites_solution_primary direct
_audit_creation_method SHELXL-2016/4
_cell_angle_alpha 90
_cell_angle_beta 95.495(3)
_cell_angle_gamma 90
_cell_formula_units_Z 8
_cell_length_a 7.1610(16)
_cell_length_b 26.271(6)
_cell_length_c 7.7474(17)
_cell_measurement_reflns_used 9290
_cell_measurement_temperature 296(2)
_cell_measurement_theta_max 24.51
_cell_measurement_theta_min 2.75
_cell_volume 1450.8(6)
_computing_cell_refinement
;
SAINT (Bruker, 2013)
;
_computing_data_collection
;
APEX2 (Bruker, 2014)
;
_computing_data_reduction
;
SAINT (Bruker, 2013)
;
_computing_molecular_graphics
;
ORTEP-3 for Windows (Farrugia, 2012)
;
_computing_publication_material
;
publCIF (Westrip, 2010)
;
_computing_structure_refinement
;
SHELXL (Sheldrick, 2015)
;
_computing_structure_solution
;
SHELXS97 (Sheldrick, 2008)
;
_diffrn_ambient_temperature 296(2)
_diffrn_measured_fraction_theta_full 1.000
_diffrn_measured_fraction_theta_max 0.996
_diffrn_measurement_device_type 'Bruker APEXII CCD'
_diffrn_measurement_method \w
_diffrn_radiation_type MoK\a
_diffrn_radiation_wavelength 0.71073
_diffrn_reflns_av_R_equivalents 0.0512
_diffrn_reflns_av_unetI/netI 0.0242
_diffrn_reflns_limit_h_max 9
_diffrn_reflns_limit_h_min -9
_diffrn_reflns_limit_k_max 34
_diffrn_reflns_limit_k_min -34
_diffrn_reflns_limit_l_max 10
_diffrn_reflns_limit_l_min -10
_diffrn_reflns_number 41123
_diffrn_reflns_theta_full 25.242
_diffrn_reflns_theta_max 27.627
_diffrn_reflns_theta_min 1.550
_exptl_absorpt_coefficient_mu 0.443
_exptl_absorpt_correction_T_max 0.974
_exptl_absorpt_correction_T_min 0.953
_exptl_absorpt_correction_type multi-scan
_exptl_absorpt_process_details
;
(SADABS; Bruker, 2014)
;
_exptl_crystal_colour Colorless
_exptl_crystal_density_diffrn 1.333
_exptl_crystal_description Needle
_exptl_crystal_F_000 608
_exptl_crystal_size_max 0.110
_exptl_crystal_size_mid 0.090
_exptl_crystal_size_min 0.060
_refine_diff_density_max 0.341
_refine_diff_density_min -0.255
_refine_ls_extinction_method none
_refine_ls_goodness_of_fit_ref 1.061
_refine_ls_hydrogen_treatment mixed
_refine_ls_matrix_type full
_refine_ls_number_parameters 171
_refine_ls_number_reflns 3354
_refine_ls_number_restraints 0
_refine_ls_restrained_S_all 1.061
_refine_ls_R_factor_all 0.0543
_refine_ls_R_factor_gt 0.0423
_refine_ls_shift/su_max 0.001
_refine_ls_shift/su_mean 0.000
_refine_ls_structure_factor_coef Fsqd
_refine_ls_weighting_details 'w=1/[\s^2^(Fo^2^)+(0.0646P)^2^+0.4782P] where P=(Fo^2^+2Fc^2^)/3'
_refine_ls_weighting_scheme calc
_refine_ls_wR_factor_gt 0.1207
_refine_ls_wR_factor_ref 0.1293
_reflns_number_gt 2663
_reflns_number_total 3354
_reflns_threshold_expression 'I > 2\s(I)'
_cod_data_source_file hb4415.cif
_cod_data_source_block I
_cod_original_sg_symbol_H-M 'P 21/c'
_cod_database_code 1567881
_shelx_space_group_comment
;
The symmetry employed for this shelxl refinement is uniquely defined
by the following loop, which should always be used as a source of
symmetry information in preference to the above space-group names.
They are only intended as comments.
;

loop_
_space_group_symop_operation_xyz
'x, y, z'
'-x, y+1/2, -z+1/2'
'-x, -y, -z'
'x, -y-1/2, z-1/2'

loop_
_atom_site_type_symbol
_atom_site_label
_atom_site_fract_x
_atom_site_fract_y
_atom_site_fract_z
_atom_site_U_iso_or_equiv
_atom_site_adp_type
_atom_site_calc_flag
_atom_site_occupancy
_atom_site_disorder_assembly
_atom_site_disorder_group
C C1 0.3022(3) 0.78000(7) 0.4800(3) 0.0457(4) Uani d 1 . .
H H1 0.400319 0.800303 0.449620 0.055 Uiso calc 1 . .
C C2 0.1436(3) 0.80150(8) 0.5313(3) 0.0500(5) Uani d 1 . .
H H2 0.133207 0.836765 0.534577 0.060 Uiso calc 1 . .
C C3 -0.0028(3) 0.77163(8) 0.5785(2) 0.0448(4) Uani d 1 . .
C C4 0.0191(3) 0.71936(8) 0.5702(3) 0.0496(5) Uani d 1 . .
H H4 -0.075402 0.698063 0.602249 0.060 Uiso calc 1 . .
C C5 0.1785(3) 0.69878(8) 0.5152(3) 0.0488(5) Uani d 1 . .
H H5 0.191540 0.663677 0.506589 0.059 Uiso calc 1 . .
C C6 -0.1788(3) 0.79546(12) 0.6313(3) 0.0711(7) Uani d 1 . .
H H6A -0.166953 0.831849 0.629104 0.107 Uiso calc 1 . .
H H6B -0.283357 0.785194 0.552116 0.107 Uiso calc 1 . .
H H6C -0.198791 0.784606 0.746382 0.107 Uiso calc 1 . .
C C7 0.6459(3) 0.54962(9) 0.3558(3) 0.0571(5) Uani d 1 . .
H H7 0.608047 0.564925 0.454901 0.069 Uiso calc 1 . .
C C8 0.7375(3) 0.50418(9) 0.3661(3) 0.0564(5) Uani d 1 . .
H H8 0.761757 0.488208 0.472987 0.068 Uiso calc 1 . .
C C9 0.7952(3) 0.48143(8) 0.2181(3) 0.0485(5) Uani d 1 . .
C C10 0.7595(3) 0.50710(8) 0.0630(3) 0.0477(5) Uani d 1 . .
H H10 0.799599 0.493306 -0.037661 0.057 Uiso calc 1 . .
C C11 0.6660(3) 0.55255(8) 0.0555(3) 0.0477(5) Uani d 1 . .
H H11 0.641024 0.569680 -0.049225 0.057 Uiso calc 1 . .
C C12 0.8943(4) 0.43125(10) 0.2289(4) 0.0741(7) Uani d 1 . .
H H12A 0.905880 0.419521 0.346807 0.111 Uiso calc 1 . .
H H12B 0.823683 0.406943 0.156757 0.111 Uiso calc 1 . .
H H12C 1.016852 0.435067 0.190073 0.111 Uiso calc 1 . .
N N1 0.3148(2) 0.72972(6) 0.47417(19) 0.0405(4) Uani d 1 . .
N N2 0.6116(2) 0.57173(6) 0.2021(2) 0.0474(4) Uani d 1 . .
Cl CL1 0.15453(8) 0.58405(2) 0.27982(7) 0.05342(17) Uani d 1 . .
Cl CL2 0.59963(8) 0.64306(2) 0.69818(7) 0.05963(19) Uani d 1 . .
O O1 0.4730(2) 0.70951(7) 0.4144(2) 0.0599(4) Uani d 1 . .
O O2 0.5160(3) 0.61737(6) 0.1905(3) 0.0670(5) Uani d 1 . .
H H1A 0.517(4) 0.6892(11) 0.495(4) 0.084(10) Uiso d 1 . .
H H2A 0.393(4) 0.6090(12) 0.228(4) 0.088(9) Uiso d 1 . .

loop_
_atom_site_aniso_label
_atom_site_aniso_U_11
_atom_site_aniso_U_22
_atom_site_aniso_U_33
_atom_site_aniso_U_12
_atom_site_aniso_U_13
_atom_site_aniso_U_23
C1 0.0450(10) 0.0393(10) 0.0525(11) -0.0037(8) 0.0041(8) 0.0030(8)
C2 0.0510(11) 0.0393(10) 0.0586(12) 0.0063(8) 0.0000(9) -0.0050(9)
C3 0.0394(9) 0.0594(12) 0.0348(9) 0.0058(8) -0.0009(7) -0.0047(8)
C4 0.0439(10) 0.0559(12) 0.0493(11) -0.0069(9) 0.0056(8) 0.0053(9)
C5 0.0588(12) 0.0363(10) 0.0524(11) -0.0026(8) 0.0114(9) 0.0003(8)
C6 0.0472(12) 0.099(2) 0.0664(15) 0.0218(12) 0.0036(11) -0.0100(14)
C7 0.0726(14) 0.0504(12) 0.0525(12) 0.0004(10) 0.0271(10) -0.0030(10)
C8 0.0690(14) 0.0532(12) 0.0494(12) 0.0051(10) 0.0174(10) 0.0066(10)
C9 0.0457(10) 0.0430(10) 0.0585(12) -0.0016(8) 0.0146(9) 0.0006(9)
C10 0.0516(11) 0.0458(11) 0.0476(11) -0.0038(9) 0.0145(9) -0.0070(9)
C11 0.0477(10) 0.0474(11) 0.0492(11) -0.0048(8) 0.0116(8) 0.0034(9)
C12 0.0871(19) 0.0566(14) 0.0821(18) 0.0209(13) 0.0252(14) 0.0068(13)
N1 0.0429(8) 0.0426(8) 0.0373(8) 0.0066(7) 0.0097(6) -0.0004(6)
N2 0.0494(9) 0.0346(8) 0.0616(10) 0.0001(7) 0.0216(8) 0.0019(7)
CL1 0.0606(3) 0.0456(3) 0.0555(3) -0.0034(2) 0.0130(2) 0.0013(2)
CL2 0.0654(4) 0.0611(4) 0.0534(3) 0.0105(3) 0.0104(2) 0.0046(2)
O1 0.0613(9) 0.0643(10) 0.0585(9) 0.0200(8) 0.0288(8) 0.0073(8)
O2 0.0717(11) 0.0387(8) 0.0967(13) 0.0096(7) 0.0401(9) 0.0097(8)

loop_
_atom_type_symbol
_atom_type_description
_atom_type_scat_dispersion_real
_atom_type_scat_dispersion_imag
_atom_type_scat_source
C C 0.0033 0.0016 'International Tables Vol C Tables 4.2.6.8 and 6.1.1.4'
H H 0.0000 0.0000 'International Tables Vol C Tables 4.2.6.8 and 6.1.1.4'
N N 0.0061 0.0033 'International Tables Vol C Tables 4.2.6.8 and 6.1.1.4'
Cl Cl 0.1484 0.1585 'International Tables Vol C Tables 4.2.6.8 and 6.1.1.4'
O O 0.0106 0.0060 'International Tables Vol C Tables 4.2.6.8 and 6.1.1.4'

loop_
_geom_angle_atom_site_label_1
_geom_angle_atom_site_label_2
_geom_angle_atom_site_label_3
_geom_angle_site_symmetry_1
_geom_angle_site_symmetry_3
_geom_angle
_geom_angle_publ_flag
N1 C1 C2 . . 118.98(19) ?
N1 C1 H1 . . 120.5 ?
C2 C1 H1 . . 120.5 ?
C1 C2 C3 . . 121.03(19) ?
C1 C2 H2 . . 119.5 ?
C3 C2 H2 . . 119.5 ?
C4 C3 C2 . . 117.21(18) ?
C4 C3 C6 . . 122.0(2) ?
C2 C3 C6 . . 120.8(2) ?
C5 C4 C3 . . 120.56(19) ?
C5 C4 H4 . . 119.7 ?
C3 C4 H4 . . 119.7 ?
N1 C5 C4 . . 119.06(19) ?
N1 C5 H5 . . 120.5 ?
C4 C5 H5 . . 120.5 ?
C3 C6 H6A . . 109.5 ?
C3 C6 H6B . . 109.5 ?
H6A C6 H6B . . 109.5 ?
C3 C6 H6C . . 109.5 ?
H6A C6 H6C . . 109.5 ?
H6B C6 H6C . . 109.5 ?
N2 C7 C8 . . 118.9(2) ?
N2 C7 H7 . . 120.5 ?
C8 C7 H7 . . 120.5 ?
C7 C8 C9 . . 120.6(2) ?
C7 C8 H8 . . 119.7 ?
C9 C8 H8 . . 119.7 ?
C10 C9 C8 . . 117.57(19) ?
C10 C9 C12 . . 121.8(2) ?
C8 C9 C12 . . 120.7(2) ?
C11 C10 C9 . . 120.85(19) ?
C11 C10 H10 . . 119.6 ?
C9 C10 H10 . . 119.6 ?
N2 C11 C10 . . 118.36(19) ?
N2 C11 H11 . . 120.8 ?
C10 C11 H11 . . 120.8 ?
C9 C12 H12A . . 109.5 ?
C9 C12 H12B . . 109.5 ?
H12A C12 H12B . . 109.5 ?
C9 C12 H12C . . 109.5 ?
H12A C12 H12C . . 109.5 ?
H12B C12 H12C . . 109.5 ?
C1 N1 C5 . . 123.14(17) ?
C1 N1 O1 . . 117.29(16) ?
C5 N1 O1 . . 119.49(16) ?
C7 N2 C11 . . 123.68(18) ?
C7 N2 O2 . . 119.18(17) ?
C11 N2 O2 . . 117.14(18) ?
N1 O1 H1A . . 104(2) ?
N2 O2 H2A . . 103.9(18) ?

loop_
_geom_bond_atom_site_label_1
_geom_bond_atom_site_label_2
_geom_bond_site_symmetry_2
_geom_bond_distance
_geom_bond_publ_flag
C1 N1 . 1.325(3) ?
C1 C2 . 1.361(3) ?
C1 H1 . 0.9300 ?
C2 C3 . 1.386(3) ?
C2 H2 . 0.9300 ?
C3 C4 . 1.384(3) ?
C3 C6 . 1.499(3) ?
C4 C5 . 1.367(3) ?
C4 H4 . 0.9300 ?
C5 N1 . 1.332(3) ?
C5 H5 . 0.9300 ?
C6 H6A . 0.9600 ?
C6 H6B . 0.9600 ?
C6 H6C . 0.9600 ?
C7 N2 . 1.326(3) ?
C7 C8 . 1.361(3) ?
C7 H7 . 0.9300 ?
C8 C9 . 1.390(3) ?
C8 H8 . 0.9300 ?
C9 C10 . 1.380(3) ?
C9 C12 . 1.495(3) ?
C10 C11 . 1.367(3) ?
C10 H10 . 0.9300 ?
C11 N2 . 1.335(3) ?
C11 H11 . 0.9300 ?
C12 H12A . 0.9600 ?
C12 H12B . 0.9600 ?
C12 H12C . 0.9600 ?
N1 O1 . 1.371(2) ?
N2 O2 . 1.379(2) ?
O1 H1A . 0.86(3) ?
O2 H2A . 0.98(3) ?

loop_
_geom_hbond_atom_site_label_D
_geom_hbond_atom_site_label_H
_geom_hbond_atom_site_label_A
_geom_hbond_site_symmetry_A
_geom_hbond_distance_DH
_geom_hbond_distance_HA
_geom_hbond_distance_DA
_geom_hbond_angle_DHA
O1 H1A Cl2 1_555 0.86(3) 2.03(3) 2.8847(19) 175(3)
O2 H2A Cl1 1_555 0.98(3) 1.91(3) 2.879(2) 172(3)
C2 H2 Cl1 4_576 0.93 2.81 3.567(2) 139
C5 H5 Cl1 1_555 0.93 2.73 3.519(2) 143
C7 H7 Cl2 1_555 0.93 2.79 3.652(3) 154
C8 H8 Cl1 3_666 0.93 2.72 3.618(3) 162
C10 H10 Cl1 3_665 0.93 2.81 3.672(2) 155
C11 H11 Cl2 1_554 0.93 2.74 3.646(2) 164

loop_
_geom_torsion_atom_site_label_1
_geom_torsion_atom_site_label_2
_geom_torsion_atom_site_label_3
_geom_torsion_atom_site_label_4
_geom_torsion_site_symmetry_1
_geom_torsion_site_symmetry_2
_geom_torsion_site_symmetry_3
_geom_torsion_site_symmetry_4
_geom_torsion
_geom_torsion_publ_flag
N1 C1 C2 C3 . . . . 0.6(3) ?
C1 C2 C3 C4 . . . . -0.4(3) ?
C1 C2 C3 C6 . . . . -178.7(2) ?
C2 C3 C4 C5 . . . . -0.8(3) ?
C6 C3 C4 C5 . . . . 177.5(2) ?
C3 C4 C5 N1 . . . . 1.8(3) ?
N2 C7 C8 C9 . . . . 0.4(4) ?
C7 C8 C9 C10 . . . . 1.3(3) ?
C7 C8 C9 C12 . . . . -179.4(2) ?
C8 C9 C10 C11 . . . . -1.8(3) ?
C12 C9 C10 C11 . . . . 178.9(2) ?
C9 C10 C11 N2 . . . . 0.6(3) ?
C2 C1 N1 C5 . . . . 0.4(3) ?
C2 C1 N1 O1 . . . . 177.09(18) ?
C4 C5 N1 C1 . . . . -1.6(3) ?
C4 C5 N1 O1 . . . . -178.24(18) ?
C8 C7 N2 C11 . . . . -1.7(3) ?
C8 C7 N2 O2 . . . . 178.9(2) ?
C10 C11 N2 C7 . . . . 1.2(3) ?
C10 C11 N2 O2 . . . . -179.39(18) ?
